data_2004740
loop_
_publ_author_name
'Lee, G.-H.'
'Tzeng, B.-C.'

_publ_section_title
;
 Palladium Complexes of 1,4,7-Trithiacyclodecane
;
_journal_issue 4
_journal_name_full 'Acta Crystallographica Section C'
_journal_page_first 879
_journal_page_last 882
_journal_paper_doi 10.1107/S0108270193013769
_journal_volume 52
_journal_year 1996
_chemical_formula_moiety '[Pd (C7 H14 S3 )2 ]Cl2,7H2 O'
_chemical_formula_sum 'C14 H42 Cl2 O7 Pd S6'
_chemical_formula_weight 692.15
_space_group_IT_number 15
_symmetry_cell_setting monoclinic
_symmetry_space_group_name_Hall '-C 2yc'
_symmetry_space_group_name_H-M 'C 1 2/c 1'
_atom_type_scat_source 'IntTabIV Table 2.2B'
_cell_angle_alpha 90
_cell_angle_beta 96.40(1)
_cell_angle_gamma 90
_cell_formula_units_Z 4
_cell_length_a 18.117(1)
_cell_length_b 11.608(1)
_cell_length_c 13.611(1)
_cell_measurement_reflns_used 25
_cell_measurement_temperature 298
_cell_measurement_theta_max 25
_cell_measurement_theta_min 18.50
_cell_volume 2844.6(4)
_diffrn_measurement_device 'Nonius CAD-4'
_diffrn_measurement_method \q/2\q
_diffrn_radiation_type MoK\a
_diffrn_radiation_wavelength 0.71069
_diffrn_reflns_limit_h_max 21
_diffrn_reflns_limit_h_min -21
_diffrn_reflns_limit_k_max 13
_diffrn_reflns_limit_k_min 0
_diffrn_reflns_limit_l_max 16
_diffrn_reflns_limit_l_min 0
_diffrn_reflns_number 2503
_diffrn_reflns_theta_max 25
_diffrn_standards_decay_% <2
_diffrn_standards_number 3
_exptl_absorpt_coefficient_mu 1.29
_exptl_absorpt_correction_T_max 1.00
_exptl_absorpt_correction_T_min 0.92
_exptl_absorpt_correction_type '\y scan (North, Phillips & Mathews, 1968)'
_exptl_crystal_colour green
_exptl_crystal_density_diffrn 1.616
_exptl_crystal_density_meas 1.603
_exptl_crystal_density_method flotation
_exptl_crystal_description plate
_exptl_crystal_size_max 0.40
_exptl_crystal_size_mid 0.30
_exptl_crystal_size_min 0.20
_refine_diff_density_max 0.61
_refine_diff_density_min -0.70
_refine_ls_extinction_coef 8.90(4)
_refine_ls_extinction_method 'Gaussian (Zachariasen, 1967)'
_refine_ls_goodness_of_fit_obs 2.66
_refine_ls_hydrogen_treatment 'H atoms fixed at calculated positions with U~H~ = U~attached~ + 0.01'
_refine_ls_number_parameters 140
_refine_ls_number_reflns 2013
_refine_ls_R_factor_obs 0.035
_refine_ls_shift/esd_max 0.001
_refine_ls_weighting_details 'w = 1/[\s^2^(F~o~)+(0.002F~c~)^2^]'
_refine_ls_weighting_scheme calc
_refine_ls_wR_factor_obs 0.042
_reflns_number_observed 2013
_reflns_number_total 2503
_reflns_observed_criterion I>=2\s(I)
_cod_data_source_file hl1041.cif
_cod_data_source_block hl1041b
_cod_depositor_comments
;
The following automatic conversions were performed:

'_refine_ls_weighting_scheme' value '1/[\s^2^(F~o~)+(0.002F~c~)^2^]'
was changed to 'calc'. New tag '_refine_ls_weighting_details' was
created. The value of the new tag was set to 'w =
1/[\s^2^(F~o~)+(0.002F~c~)^2^]'.

Automatic conversion script
Id: cif_fix_values 3143 2015-03-26 13:38:13Z robertas 
;
_cod_original_cell_volume 2844.3(4)
_cod_original_sg_symbol_H-M 'C 2/c'
_cod_original_formula_sum 'C14 H42 Cl2 O7 Pd1 S6'
_cod_database_code 2004740

loop_
_symmetry_equiv_pos_as_xyz
x,y,z
-x,y,1/2-z
-x,-y,-z
x,-y,z+1/2
x+1/2,y+1/2,z
-x+1/2,y+1/2,1/2-z
-x+1/2,-y+1/2,-z
x+1/2,-y+1/2,z+1/2

loop_
_atom_site_label
_atom_site_fract_x
_atom_site_fract_y
_atom_site_fract_z
_atom_site_B_iso_or_equiv
Pd .75 .25 .0 1.91(2)
S(1) .87511(7) .23925(12) .05391(9) 2.79(5)
S(2) .77175(7) .14434(11) -.13782(9) 2.53(5)
S(3) .76428(8) .45070(11) -.14135(10) 3.01(6)
C(1) .9012(3) .1152(5) -.0158(4) 3.5(2)
C(2) .8716(3) .1193(5) -.1233(4) 3.4(2)
C(3) .7588(3) .2408(5) -.2426(4) 3.1(2)
C(4) .7975(3) .3568(5) -.2338(4) 3.1(2)
C(5) .8484(3) .5219(4) -.0869(4) 3.7(3)
C(6) .8862(3) .4734(5) .0085(4) 3.7(3)
C(7) .9233(3) .3554(5) -.0010(4) 3.5(2)
Cl 1.0 -.3581(2) .25 5.9(1)
OCl(1) .8055(2) -.1626(2) -.0185(2) 5.5(1)
O(2) .0 .9699(5) .75 5.0(3)
O(3) 1.0 -.3866(6) -.25 7.2(4)
O(4) .9302(2) -.1999(4) -.1500(3) 5.4(2)
O(5) .9321(3) -.1469(4) .1354(4) 6.9(3)
H(1a) .883 .045 .012 4.2
H(1b) .955 .107 -.009 4.2
H(2a) .882 .049 -.157 3.9
H(2b) .896 .180 -.155 3.9
H(3a) .773 .201 -.300 4.0
H(3b) .706 .257 -.256 4.0
H(4a) .792 .395 -.298 3.9
H(4b) .850 .343 -.218 3.9
H(5a) .838 .602 -.077 4.4
H(5b) .885 .518 -.134 4.4
H(6a) .923 .528 .038 4.2
H(6b) .849 .465 .054 4.2
H(7a) .926 .340 -.070 4.3
H(7b) .974 .359 .031 4.3
H(O1a) .852 .838 .955 6.4
H(O1b) .819 .915 1.00 6.4
H(2) .032 .017 .794 5.8
H(3) .954 .653 .754 7.8
H(O4a) .932 .728 .815 5.8
H(O4b) .889 .816 .886 5.8
H(O5a) .961 .884 .086 7.3
H(O5b) .960 .782 .152 7.3

loop_
_geom_angle_atom_site_label_1
_geom_angle_atom_site_label_2
_geom_angle_atom_site_label_3
_geom_angle_site_symmetry_1
_geom_angle_site_symmetry_3
_geom_angle
_geom_angle_publ_flag
S(1) Pd S(1) . 7_655 180 yes
S(1) Pd S(2) . . 88.80(5) yes
S(1) Pd S(2) . 7_655 91.20(5) yes
S(1) Pd S(3) . . 95.31(4) yes
S(1) Pd S(3) . 7_655 84.69(4) yes
S(1) Pd S(2) 7_655 . 91.20(4) yes
S(1) Pd S(2) 7_655 7_655 88.80(5) yes
S(1) Pd S(3) 7_655 . 84.69(4) yes
S(1) Pd S(3) 7_655 7_655 95.31(4) yes
S(2) Pd S(2) . 7_655 180.0 yes
S(2) Pd S(3) . . 81.91(4) yes
S(2) Pd S(3) . 7_655 98.09(4) yes
S(2) Pd S(3) 7_655 . 98.09(4) yes
S(2) Pd S(3) 7_655 7_655 81.91(4) yes
S(3) Pd S(3) . 7_655 180 yes
Pd S(1) C(1) . . 100.4(2) yes
Pd S(1) C(7) . . 109.3(2) yes
C(1) S(1) C(7) . . 102.1(3) yes
Pd S(2) C(2) . . 104.7(2) yes
Pd S(2) C(3) . . 107.0(2) yes
C(2) S(2) C(3) . . 103.0(3) yes
Pd S(3) C(4) . . 92.1(2) yes
Pd S(3) C(5) . . 102.5(2) yes
C(4) S(3) C(5) . . 103.2(3) yes
S(1) C(1) C(2) . . 113.5(4) yes
S(2) C(2) C(1) . . 110.7(4) yes
S(2) C(3) C(4) . . 118.0(3) yes
S(3) C(4) C(3) . . 113.7(3) yes
S(3) C(5) C(6) . . 117.5(4) yes
C(5) C(6) C(7) . . 114.9(5) yes
S(1) C(7) C(6) . . 113.1(4) yes

loop_
_geom_bond_atom_site_label_1
_geom_bond_atom_site_label_2
_geom_bond_site_symmetry_2
_geom_bond_distance
_geom_bond_publ_flag
Pd S(1) . 2.3070(10) yes
Pd S(1) 7_655 2.3070(10) yes
Pd S(2) . 2.3120(10) yes
Pd S(2) 7_655 2.3120(10) yes
Pd S(3) . 3.0510(10) yes
Pd S(3) 7_655 3.0510(10) yes
S(1) C(1) . 1.815(6) yes
S(1) C(7) . 1.812(5) yes
S(2) C(2) . 1.821(5) yes
S(2) C(3) . 1.807(5) yes
S(3) C(4) . 1.817(5) yes
S(3) C(5) . 1.817(6) yes
C(1) C(2) . 1.503(8) yes
C(3) C(4) . 1.517(8) yes
C(5) C(6) . 1.509(8) yes
C(6) C(7) . 1.538(8) yes
